data_2017235
loop_
_publ_author_name
'Wu, Shu-Li'
'Liu, Huan-Xin'
'Jiang, Xiao'
'Shao, Zhi-Dong'
'Liang, Yun-Xiao'

_publ_section_title
;
 A novel metallo-organically templated pentaborate:
 acetato[<i>N</i>,<i>N</i>'-bis(2-aminoethyl)ethane-1,2-diamine]zinc(II)
 4,4',6,6'-tetrahydroxy-2,2'-spirobi[cyclotriboroxane](1{-})
;
_journal_coeditor_code FN3025
_journal_issue 8
_journal_name_full 'Acta Crystallographica Section C'
_journal_page_first m308
_journal_page_last m310
_journal_paper_doi 10.1107/S0108270109024445
_journal_volume 65
_journal_year 2009
_chemical_formula_iupac '[Zn (C2 H3 O2) (C6 H18 N4)] (B5 H4 O10)'
_chemical_formula_moiety 'C8 H21 N4 O2 Zn + , H4 B5 O10 -'
_chemical_formula_sum 'C8 H25 B5 N4 O12 Zn'
_chemical_formula_weight 488.74
_chemical_name_systematic
;
acetato[<i>N</i>,<i>N</i>'-bis(2-aminoethyl)ethane-1,2-diamine]zinc(II)
4,4',6,6'-tetrahydroxy-2,2'-spirobi[cyclotriboroxane](1-)
;
_space_group_IT_number 2
_symmetry_cell_setting triclinic
_symmetry_space_group_name_Hall '-P 1'
_symmetry_space_group_name_H-M 'P -1'
_atom_sites_solution_hydrogens geom
_atom_sites_solution_primary direct
_atom_sites_solution_secondary difmap
_audit_creation_method SHELXL-97
_cell_angle_alpha 69.08(3)
_cell_angle_beta 87.10(3)
_cell_angle_gamma 74.26(3)
_cell_formula_units_Z 2
_cell_length_a 8.7778(18)
_cell_length_b 10.260(2)
_cell_length_c 12.882(3)
_cell_measurement_reflns_used 8475
_cell_measurement_temperature 295(2)
_cell_measurement_theta_max 27.48
_cell_measurement_theta_min 3.02
_cell_volume 1041.7(5)
_computing_cell_refinement 'RAPID-AUTO (Rigaku, 1998)'
_computing_data_collection 'RAPID-AUTO (Rigaku, 1998)'
_computing_data_reduction 'CrystalStructure (Rigaku/MSC, 2002)'
_computing_molecular_graphics 'ORTEPII (Johnson, 1976)'
_computing_publication_material 'SHELXL97 (Sheldrick, 2008)'
_computing_structure_refinement 'SHELXL97 (Sheldrick, 2008)'
_computing_structure_solution 'SHELXS97 (Sheldrick, 2008)'
_diffrn_ambient_temperature 295(2)
_diffrn_measured_fraction_theta_full 0.984
_diffrn_measured_fraction_theta_max 0.984
_diffrn_measurement_device_type 'Rigaku R-AXIS RAPID'
_diffrn_measurement_method \w
_diffrn_radiation_monochromator graphite
_diffrn_radiation_source 'fine-focus sealed tube'
_diffrn_radiation_type MoK\a
_diffrn_radiation_wavelength 0.71073
_diffrn_reflns_av_R_equivalents 0.0183
_diffrn_reflns_av_sigmaI/netI 0.0241
_diffrn_reflns_limit_h_max 11
_diffrn_reflns_limit_h_min -10
_diffrn_reflns_limit_k_max 13
_diffrn_reflns_limit_k_min -12
_diffrn_reflns_limit_l_max 16
_diffrn_reflns_limit_l_min -16
_diffrn_reflns_number 10240
_diffrn_reflns_theta_full 27.48
_diffrn_reflns_theta_max 27.48
_diffrn_reflns_theta_min 3.02
_diffrn_standards_decay_% 0
_diffrn_standards_interval_count 0
_diffrn_standards_interval_time 0
_diffrn_standards_number 0
_exptl_absorpt_coefficient_mu 1.242
_exptl_absorpt_correction_T_max 0.7303
_exptl_absorpt_correction_T_min 0.5378
_exptl_absorpt_correction_type multi-scan
_exptl_absorpt_process_details '(ABSCOR; Higashi, 1995)'
_exptl_crystal_colour colourless
_exptl_crystal_density_diffrn 1.558
_exptl_crystal_density_method 'not measured'
_exptl_crystal_description block-like
_exptl_crystal_F_000 504
_exptl_crystal_size_max 0.57
_exptl_crystal_size_mid 0.41
_exptl_crystal_size_min 0.27
_refine_diff_density_max 0.280
_refine_diff_density_min -0.237
_refine_ls_extinction_method none
_refine_ls_goodness_of_fit_ref 1.042
_refine_ls_hydrogen_treatment constr
_refine_ls_matrix_type full
_refine_ls_number_parameters 284
_refine_ls_number_reflns 4703
_refine_ls_number_restraints 1
_refine_ls_restrained_S_all 1.046
_refine_ls_R_factor_all 0.0398
_refine_ls_R_factor_gt 0.0309
_refine_ls_shift/su_max 0.001
_refine_ls_shift/su_mean 0.000
_refine_ls_structure_factor_coef Fsqd
_refine_ls_weighting_details 'calc w=1/[\s^2^(Fo^2^)+(0.0381P)^2^+0.3178P] where P=(Fo^2^+2Fc^2^)/3'
_refine_ls_weighting_scheme calc
_refine_ls_wR_factor_gt 0.0752
_refine_ls_wR_factor_ref 0.0801
_reflns_number_gt 3988
_reflns_number_total 4703
_reflns_threshold_expression I>2\s(I)
_cod_data_source_file fn3025.cif
_cod_data_source_block I
_cod_original_cell_volume 1041.6(4)
_cod_database_code 2017235

loop_
_symmetry_equiv_pos_as_xyz
'x, y, z'
'-x, -y, -z'

loop_
_atom_site_type_symbol
_atom_site_label
_atom_site_fract_x
_atom_site_fract_y
_atom_site_fract_z
_atom_site_U_iso_or_equiv
_atom_site_adp_type
_atom_site_calc_flag
_atom_site_refinement_flags
_atom_site_occupancy
_atom_site_disorder_assembly
_atom_site_disorder_group
Zn Zn1 0.47591(3) 0.39003(2) 0.350305(18) 0.04313(9) Uani d . 1 . .
C C1 0.1771(3) 0.2654(3) 0.6031(2) 0.0708(7) Uani d . 1 A .
H H1B 0.1162 0.1988 0.6018 0.106 Uiso calc R 1 . .
H H1C 0.1042 0.3589 0.5981 0.106 Uiso calc R 1 . .
H H1D 0.2423 0.2244 0.6727 0.106 Uiso calc R 1 . .
C C2 0.2816(3) 0.2868(3) 0.50683(18) 0.0568(6) Uani d D 1 . .
C C3 0.2488(4) 0.5959(3) 0.1623(3) 0.0779(8) Uani d . 1 . .
H H3B 0.2119 0.6929 0.1035 0.093 Uiso calc R 1 A .
H H3C 0.1559 0.5575 0.1867 0.093 Uiso calc R 1 . .
C C4 0.3658(4) 0.4975(3) 0.11786(19) 0.0682(7) Uani d . 1 A .
H H4B 0.3161 0.4872 0.0550 0.082 Uiso calc R 1 . .
H H4C 0.4563 0.5385 0.0901 0.082 Uiso calc R 1 . .
C C5 0.5621(3) 0.2575(3) 0.1824(2) 0.0641(6) Uani d . 1 . .
H H5A 0.6449 0.3087 0.1542 0.077 Uiso calc R 1 A .
H H5B 0.5346 0.2235 0.1248 0.077 Uiso calc R 1 . .
C C6 0.6231(3) 0.1301(3) 0.2882(2) 0.0690(7) Uani d . 1 A .
H H6A 0.5438 0.0740 0.3124 0.083 Uiso calc R 1 . .
H H6B 0.7220 0.0654 0.2746 0.083 Uiso calc R 1 . .
C C7 0.8104(3) 0.2086(3) 0.3724(2) 0.0641(7) Uani d . 1 . .
H H7A 0.8417 0.2431 0.2945 0.077 Uiso calc R 1 A .
H H7B 0.8905 0.1175 0.4143 0.077 Uiso calc R 1 . .
C C8 0.8042(3) 0.3203(3) 0.4231(2) 0.0709(8) Uani d . 1 A .
H H8B 0.7860 0.2810 0.5035 0.085 Uiso calc R 1 . .
H H8C 0.9065 0.3453 0.4150 0.085 Uiso calc R 1 . .
N N1 0.3239(2) 0.6074(2) 0.25698(17) 0.0606(5) Uani d . 1 A .
H H1E 0.2481 0.6379 0.3015 0.073 Uiso calc R 1 . .
H H1F 0.3835 0.6728 0.2322 0.073 Uiso calc R 1 . .
N N2 0.4221(2) 0.35553(19) 0.20610(14) 0.0509(4) Uani d . 1 A .
H H2A 0.3404 0.3107 0.2208 0.061 Uiso calc R 1 . .
N N3 0.6537(2) 0.1813(2) 0.37538(15) 0.0555(5) Uani d . 1 A .
H H3D 0.6431 0.1144 0.4447 0.067 Uiso calc R 1 . .
N N4 0.6745(2) 0.4519(2) 0.36706(14) 0.0544(5) Uani d . 1 A .
H H4A 0.7039 0.5028 0.2982 0.065 Uiso calc R 1 . .
H H4D 0.6534 0.5109 0.4085 0.065 Uiso calc R 1 . .
O O1 0.09555(18) 0.54868(13) -0.13616(11) 0.0498(4) Uani d . 1 . .
H H1A 0.0301 0.5811 -0.0955 0.075 Uiso calc R 1 . .
O O2 0.29160(16) 0.34529(13) -0.13194(10) 0.0456(3) Uani d . 1 . .
O O3 0.50676(18) 0.15544(15) -0.13021(13) 0.0585(4) Uani d . 1 . .
H H3A 0.5552 0.0703 -0.0907 0.088 Uiso calc R 1 . .
O O4 0.11629(13) 0.32734(11) 0.01583(9) 0.0317(3) Uani d . 1 . .
O O5 0.33931(14) 0.12480(12) 0.02258(9) 0.0332(3) Uani d . 1 . .
O O6 0.08432(15) 0.08712(12) 0.06758(9) 0.0348(3) Uani d . 1 . .
O O7 0.22590(14) 0.14987(12) 0.19056(9) 0.0331(3) Uani d . 1 . .
O O8 -0.0341(2) -0.10567(19) 0.14699(12) 0.0655(5) Uani d . 1 . .
H H8A -0.0621 -0.0813 0.0798 0.098 Uiso calc R 1 . .
O O9 0.1077(2) -0.04509(15) 0.26163(11) 0.0527(4) Uani d . 1 . .
O O10 0.2170(2) 0.02584(17) 0.38478(11) 0.0574(4) Uani d . 1 . .
H H10A 0.2475 0.0955 0.3873 0.086 Uiso calc R 1 . .
O O11 0.3670(2) 0.36977(18) 0.49334(13) 0.0627(4) Uani d . 1 A .
O O12A 0.275(4) 0.261(4) 0.422(3) 0.0827(18) Uani d P 0.22 A 1
O O12B 0.252(3) 0.255(2) 0.4256(15) 0.0827(18) Uani d P 0.37 A 2
O O12C 0.3153(10) 0.1835(7) 0.4675(5) 0.0827(18) Uani d PD 0.40 A 3
B B1 0.1642(2) 0.4062(2) -0.08186(16) 0.0328(4) Uani d . 1 . .
B B2 0.3790(3) 0.2040(2) -0.07763(17) 0.0374(4) Uani d . 1 . .
B B3 0.1909(2) 0.17166(19) 0.07556(15) 0.0289(4) Uani d . 1 . .
B B4 0.1852(3) 0.0462(2) 0.27743(16) 0.0376(4) Uani d . 1 . .
B B5 0.0522(3) -0.0197(2) 0.15673(17) 0.0395(5) Uani d . 1 . .

loop_
_atom_site_aniso_label
_atom_site_aniso_U_11
_atom_site_aniso_U_22
_atom_site_aniso_U_33
_atom_site_aniso_U_12
_atom_site_aniso_U_13
_atom_site_aniso_U_23
Zn1 0.05178(15) 0.04918(14) 0.03022(12) -0.02143(10) 0.00767(9) -0.01131(9)
C1 0.0847(18) 0.0874(18) 0.0548(14) -0.0532(15) 0.0293(13) -0.0236(13)
C2 0.0679(14) 0.0746(15) 0.0402(11) -0.0370(12) 0.0132(10) -0.0232(10)
C3 0.0707(17) 0.0708(17) 0.0738(18) -0.0147(14) -0.0208(14) -0.0043(14)
C4 0.094(2) 0.0737(16) 0.0379(12) -0.0390(15) -0.0124(12) -0.0072(11)
C5 0.0814(17) 0.0749(16) 0.0536(14) -0.0330(14) 0.0148(12) -0.0365(12)
C6 0.0727(16) 0.0531(14) 0.0873(19) -0.0224(12) 0.0250(14) -0.0312(13)
C7 0.0469(12) 0.0741(16) 0.0479(13) -0.0123(11) 0.0034(10) 0.0023(11)
C8 0.0585(14) 0.105(2) 0.0423(13) -0.0367(14) -0.0054(11) -0.0057(13)
N1 0.0673(13) 0.0516(11) 0.0573(12) -0.0164(9) 0.0119(10) -0.0137(9)
N2 0.0629(11) 0.0570(10) 0.0402(9) -0.0321(9) 0.0040(8) -0.0145(8)
N3 0.0561(11) 0.0501(10) 0.0452(10) -0.0172(8) 0.0106(8) 0.0017(8)
N4 0.0685(12) 0.0705(12) 0.0317(9) -0.0397(10) 0.0092(8) -0.0127(8)
O1 0.0584(9) 0.0290(6) 0.0390(7) 0.0022(6) 0.0219(6) 0.0019(5)
O2 0.0542(8) 0.0292(6) 0.0338(7) 0.0007(6) 0.0203(6) 0.0004(5)
O3 0.0614(9) 0.0342(7) 0.0520(9) 0.0041(6) 0.0341(7) 0.0007(6)
O4 0.0361(6) 0.0234(5) 0.0291(6) -0.0051(5) 0.0102(5) -0.0049(4)
O5 0.0367(6) 0.0246(5) 0.0302(6) -0.0040(5) 0.0107(5) -0.0046(4)
O6 0.0450(7) 0.0334(6) 0.0275(6) -0.0184(5) 0.0060(5) -0.0074(5)
O7 0.0416(7) 0.0324(6) 0.0248(6) -0.0144(5) 0.0058(5) -0.0072(4)
O8 0.1065(14) 0.0759(11) 0.0381(8) -0.0690(10) 0.0191(9) -0.0178(8)
O9 0.0865(11) 0.0504(8) 0.0276(7) -0.0418(8) 0.0099(7) -0.0051(6)
O10 0.0852(11) 0.0619(9) 0.0249(7) -0.0351(9) 0.0012(7) -0.0039(6)
O11 0.0790(11) 0.0727(10) 0.0506(9) -0.0443(9) 0.0298(8) -0.0248(8)
O12A 0.125(6) 0.113(4) 0.050(3) -0.079(4) 0.028(3) -0.044(2)
O12B 0.125(6) 0.113(4) 0.050(3) -0.079(4) 0.028(3) -0.044(2)
O12C 0.125(6) 0.113(4) 0.050(3) -0.079(4) 0.028(3) -0.044(2)
B1 0.0382(10) 0.0263(9) 0.0276(9) -0.0062(8) 0.0073(8) -0.0051(7)
B2 0.0418(11) 0.0286(9) 0.0341(10) -0.0053(8) 0.0118(8) -0.0064(8)
B3 0.0342(9) 0.0246(8) 0.0254(9) -0.0089(7) 0.0073(7) -0.0061(6)
B4 0.0463(11) 0.0349(10) 0.0272(9) -0.0124(9) 0.0054(8) -0.0055(7)
B5 0.0536(12) 0.0384(11) 0.0313(10) -0.0229(9) 0.0136(9) -0.0120(8)

loop_
_atom_type_symbol
_atom_type_description
_atom_type_scat_dispersion_real
_atom_type_scat_dispersion_imag
_atom_type_scat_source
C C 0.0033 0.0016 'International Tables Vol C Tables 4.2.6.8 and 6.1.1.4'
H H 0.0000 0.0000 'International Tables Vol C Tables 4.2.6.8 and 6.1.1.4'
B B 0.0013 0.0007 'International Tables Vol C Tables 4.2.6.8 and 6.1.1.4'
N N 0.0061 0.0033 'International Tables Vol C Tables 4.2.6.8 and 6.1.1.4'
O O 0.0106 0.0060 'International Tables Vol C Tables 4.2.6.8 and 6.1.1.4'
Zn Zn 0.2839 1.4301 'International Tables Vol C Tables 4.2.6.8 and 6.1.1.4'

loop_
_geom_angle_atom_site_label_1
_geom_angle_atom_site_label_2
_geom_angle_atom_site_label_3
_geom_angle_site_symmetry_1
_geom_angle_site_symmetry_3
_geom_angle
_geom_angle_publ_flag
O11 Zn1 N4 . . 105.65(8) y
O11 Zn1 N2 . . 132.06(7) y
N4 Zn1 N2 . . 122.28(8) y
O11 Zn1 N1 . . 95.43(8) y
N4 Zn1 N1 . . 97.20(8) y
N2 Zn1 N1 . . 80.78(8) y
O11 Zn1 N3 . . 106.94(8) y
N4 Zn1 N3 . . 81.88(8) y
N2 Zn1 N3 . . 80.46(8) y
N1 Zn1 N3 . . 157.06(8) y
O11 Zn1 O12A . . 52.7(8) y
N4 Zn1 O12A . . 153.3(8) y
N2 Zn1 O12A . . 80.7(8) y
N1 Zn1 O12A . . 100.2(10) y
N3 Zn1 O12A . . 89.7(10) y
C2 C1 H1B . . 109.5 ?
C2 C1 H1C . . 109.5 ?
H1B C1 H1C . . 109.5 ?
C2 C1 H1D . . 109.5 ?
H1B C1 H1D . . 109.5 ?
H1C C1 H1D . . 109.5 ?
O12A C2 O11 . . 109.4(11) ?
O11 C2 O12B . . 118.7(6) ?
O11 C2 O12C . . 122.0(4) ?
O12A C2 C1 . . 129.5(13) ?
O11 C2 C1 . . 119.1(2) ?
O12B C2 C1 . . 119.4(8) ?
O12C C2 C1 . . 114.8(4) ?
N1 C3 C4 . . 108.9(2) ?
N1 C3 H3B . . 109.9 ?
C4 C3 H3B . . 109.9 ?
N1 C3 H3C . . 109.9 ?
C4 C3 H3C . . 109.9 ?
H3B C3 H3C . . 108.3 ?
N2 C4 C3 . . 109.4(2) ?
N2 C4 H4B . . 109.8 ?
C3 C4 H4B . . 109.8 ?
N2 C4 H4C . . 109.8 ?
C3 C4 H4C . . 109.8 ?
H4B C4 H4C . . 108.2 ?
N2 C5 C6 . . 108.7(2) ?
N2 C5 H5A . . 110.0 ?
C6 C5 H5A . . 110.0 ?
N2 C5 H5B . . 110.0 ?
C6 C5 H5B . . 110.0 ?
H5A C5 H5B . . 108.3 ?
N3 C6 C5 . . 109.85(19) ?
N3 C6 H6A . . 109.7 ?
C5 C6 H6A . . 109.7 ?
N3 C6 H6B . . 109.7 ?
C5 C6 H6B . . 109.7 ?
H6A C6 H6B . . 108.2 ?
N3 C7 C8 . . 109.6(2) ?
N3 C7 H7A . . 109.7 ?
C8 C7 H7A . . 109.7 ?
N3 C7 H7B . . 109.7 ?
C8 C7 H7B . . 109.7 ?
H7A C7 H7B . . 108.2 ?
N4 C8 C7 . . 109.72(19) ?
N4 C8 H8B . . 109.7 ?
C7 C8 H8B . . 109.7 ?
N4 C8 H8C . . 109.7 ?
C7 C8 H8C . . 109.7 ?
H8B C8 H8C . . 108.2 ?
C3 N1 Zn1 . . 106.70(16) ?
C3 N1 H1E . . 110.4 ?
Zn1 N1 H1E . . 110.4 ?
C3 N1 H1F . . 110.4 ?
Zn1 N1 H1F . . 110.4 ?
H1E N1 H1F . . 108.6 ?
C5 N2 C4 . . 115.5(2) ?
C5 N2 Zn1 . . 108.01(14) ?
C4 N2 Zn1 . . 107.75(14) ?
C5 N2 H2A . . 108.5 ?
C4 N2 H2A . . 108.5 ?
Zn1 N2 H2A . . 108.5 ?
C6 N3 C7 . . 113.9(2) ?
C6 N3 Zn1 . . 107.72(15) ?
C7 N3 Zn1 . . 106.71(15) ?
C6 N3 H3D . . 109.5 ?
C7 N3 H3D . . 109.5 ?
Zn1 N3 H3D . . 109.5 ?
C8 N4 Zn1 . . 108.74(15) ?
C8 N4 H4A . . 109.9 ?
Zn1 N4 H4A . . 109.9 ?
C8 N4 H4D . . 109.9 ?
Zn1 N4 H4D . . 109.9 ?
H4A N4 H4D . . 108.3 ?
B1 O1 H1A . . 109.5 ?
B1 O2 B2 . . 119.50(14) ?
B2 O3 H3A . . 109.5 ?
B1 O4 B3 . . 123.88(13) ?
B2 O5 B3 . . 123.93(14) ?
B5 O6 B3 . . 122.65(15) ?
B4 O7 B3 . . 122.58(15) ?
B5 O8 H8A . . 109.5 ?
B5 O9 B4 . . 119.42(15) ?
B4 O10 H10A . . 109.5 ?
C2 O11 Zn1 . . 109.38(15) ?
C2 O12A Zn1 . . 87.8(14) ?
O4 B1 O1 . . 123.64(16) y
O4 B1 O2 . . 121.14(15) y
O1 B1 O2 . . 115.20(15) y
O5 B2 O3 . . 123.72(17) y
O5 B2 O2 . . 120.72(16) y
O3 B2 O2 . . 115.52(16) y
O7 B3 O6 . . 111.59(13) y
O7 B3 O4 . . 108.49(14) y
O6 B3 O4 . . 109.59(14) y
O7 B3 O5 . . 109.93(14) y
O6 B3 O5 . . 107.71(13) y
O4 B3 O5 . . 109.51(13) y
O7 B4 O10 . . 122.83(18) y
O7 B4 O9 . . 121.46(17) y
O10 B4 O9 . . 115.72(16) y
O8 B5 O6 . . 122.21(18) y
O8 B5 O9 . . 117.05(16) y
O6 B5 O9 . . 120.74(18) y

loop_
_geom_bond_atom_site_label_1
_geom_bond_atom_site_label_2
_geom_bond_site_symmetry_2
_geom_bond_distance
_geom_bond_publ_flag
Zn1 O11 . 2.0020(16) y
Zn1 N4 . 2.0549(19) y
Zn1 N2 . 2.1090(18) y
Zn1 N1 . 2.198(2) y
Zn1 N3 . 2.207(2) y
Zn1 O12A . 2.44(2) y
C1 C2 . 1.493(3) ?
C1 H1B . 0.9800 ?
C1 H1C . 0.9800 ?
C1 H1D . 0.9800 ?
C2 O12A . 1.22(3) ?
C2 O11 . 1.242(3) ?
C2 O12B . 1.259(19) ?
C2 O12C . 1.290(6) ?
C3 N1 . 1.471(4) ?
C3 C4 . 1.481(4) ?
C3 H3B . 0.9900 ?
C3 H3C . 0.9900 ?
C4 N2 . 1.464(3) ?
C4 H4B . 0.9900 ?
C4 H4C . 0.9900 ?
C5 N2 . 1.458(3) ?
C5 C6 . 1.508(4) ?
C5 H5A . 0.9900 ?
C5 H5B . 0.9900 ?
C6 N3 . 1.462(3) ?
C6 H6A . 0.9900 ?
C6 H6B . 0.9900 ?
C7 N3 . 1.473(3) ?
C7 C8 . 1.496(4) ?
C7 H7A . 0.9900 ?
C7 H7B . 0.9900 ?
C8 N4 . 1.481(3) ?
C8 H8B . 0.9900 ?
C8 H8C . 0.9900 ?
N1 H1E . 0.9200 ?
N1 H1F . 0.9200 ?
N2 H2A . 0.9300 ?
N3 H3D . 0.9300 ?
N4 H4A . 0.9200 ?
N4 H4D . 0.9200 ?
O1 B1 . 1.350(2) y
O1 H1A . 0.8400 ?
O2 B1 . 1.376(2) y
O2 B2 . 1.381(2) y
O3 B2 . 1.351(2) y
O3 H3A . 0.8400 ?
O4 B1 . 1.349(2) y
O4 B3 . 1.476(2) y
O5 B2 . 1.344(2) y
O5 B3 . 1.483(2) y
O6 B5 . 1.355(2) y
O6 B3 . 1.467(2) y
O7 B4 . 1.351(2) y
O7 B3 . 1.453(2) y
O8 B5 . 1.349(3) ?
O8 H8A . 0.8400 ?
O9 B5 . 1.370(3) y
O9 B4 . 1.371(3) y
O10 B4 . 1.354(2) y
O10 H10A . 0.8400 ?

loop_
_geom_hbond_atom_site_label_D
_geom_hbond_atom_site_label_H
_geom_hbond_atom_site_label_A
_geom_hbond_site_symmetry_A
_geom_hbond_distance_DH
_geom_hbond_distance_HA
_geom_hbond_distance_DA
_geom_hbond_angle_DHA
_geom_hbond_publ_flag
O1 H1A O4 2_565 0.84 1.87 2.703(2) 174 yes
O3 H3A O5 2_655 0.84 1.85 2.692(3) 171 yes
O8 H8A O6 2_555 0.84 1.94 2.751(2) 162 yes
N1 H1F O3 2_665 0.92 2.21 3.112(3) 165 yes
N2 H2A O7 1_555 0.93 2.30 3.125(3) 148 yes
N3 H3D O10 2_656 0.93 2.34 3.116(3) 141 yes
N4 H4A O2 2_665 0.92 2.16 3.054(3) 164 yes
N4 H4D O11 2_666 0.92 2.02 2.939(4) 173 yes
O10 H10A O12a 1_555 0.84 1.98 2.799(2) 164 yes
O10 H10A O12b 1_555 0.84 1.88 2.682(2) 159 yes
O10 H10A O12c 1_555 0.84 1.80 2.565(2) 149 yes
